data_7252028
loop_
_publ_author_name
'Khotchasanthong, Kenika'
'Sricharoen, Chombongkot'
'Jearanaiwiwat, Pacharapon'
'Chinchan, Kunlanit'
'Laksee, Sakchai'
'Rungtaweevoranit, Bunyarat'
'Sukwattanasinitt, Mongkol'
'Chainok, Kittipong'

_publ_section_title
;
 Topological isomers in lanthanide--chloranilate coordination polymers:
 synthesis, structure and CO2 adsorption properties
;
_journal_issue 30
_journal_name_full 'RSC Advances'
_journal_page_first 27809
_journal_page_last 27817
_journal_paper_doi 10.1039/D6RA02049F
_journal_volume 16
_journal_year 2026
_chemical_formula_moiety 'C9 H6 Cl3 O9 Pr, 5.5[H2O]'
_chemical_formula_sum 'C9 H18 Cl3 O15 Pr'
_chemical_formula_weight 613.49
_space_group_crystal_system triclinic
_space_group_IT_number 2
_space_group_name_Hall '-P 1'
_space_group_name_H-M_alt 'P -1'
_atom_sites_solution_hydrogens difmap
_atom_sites_solution_primary dual
_audit_creation_date 2026-03-06
_audit_creation_method
;
Olex2 1.5
(compiled 2025.07.13 svn.rb7424aed for OlexSys, GUI svn.r7314)
;
_audit_update_record
;
2026-03-10 deposited with the CCDC.	2026-05-18 downloaded from the CCDC.
;
_cell_angle_alpha 88.905(3)
_cell_angle_beta 84.580(3)
_cell_angle_gamma 67.775(3)
_cell_formula_units_Z 2
_cell_length_a 9.9173(8)
_cell_length_b 10.0358(9)
_cell_length_c 11.1647(10)
_cell_measurement_reflns_used 9953
_cell_measurement_temperature 296.00
_cell_measurement_theta_max 28.688
_cell_measurement_theta_min 2.466
_cell_volume 1023.88(16)
_computing_cell_refinement 'SAINT V8.40B (Bruker, 2023)'
_computing_data_collection 'APEX6 (Bruker, 2023)'
_computing_data_reduction 'SAINT V8.40B (Bruker, 2023)'
_computing_molecular_graphics 'Olex2 1.5 (Dolomanov et al., 2009)'
_computing_publication_material 'Olex2 1.5 (Dolomanov et al., 2009)'
_computing_structure_refinement 'SHELXL 2018/3 (Sheldrick, 2018)'
_computing_structure_solution 'SHELXT  (Sheldrick, 2018)'
_diffrn_ambient_temperature 296.00
_diffrn_detector 'Bruker PHOTON 200 area detector'
_diffrn_detector_area_resol_mean 7.39
_diffrn_detector_type 'PHOTON II area detector'
_diffrn_measured_fraction_theta_full 0.999
_diffrn_measured_fraction_theta_max 0.997
_diffrn_measurement_device 'four-circle KAPPA diffractometer'
_diffrn_measurement_device_type 'BRUKER D8 QUEST CMOS PHOTON II'
_diffrn_measurement_method '\w and \f scans'
_diffrn_radiation_collimation '0.5 mm'
_diffrn_radiation_monochromator graphite
_diffrn_radiation_probe x-ray
_diffrn_radiation_type MoK\a
_diffrn_radiation_wavelength 0.71073
_diffrn_radiation_xray_symbol K-L~3~
_diffrn_reflns_av_R_equivalents 0.0848
_diffrn_reflns_av_unetI/netI 0.0478
_diffrn_reflns_Laue_measured_fraction_full 0.999
_diffrn_reflns_Laue_measured_fraction_max 0.997
_diffrn_reflns_limit_h_max 13
_diffrn_reflns_limit_h_min -13
_diffrn_reflns_limit_k_max 13
_diffrn_reflns_limit_k_min -13
_diffrn_reflns_limit_l_max 15
_diffrn_reflns_limit_l_min -15
_diffrn_reflns_number 35488
_diffrn_reflns_point_group_measured_fraction_full 0.999
_diffrn_reflns_point_group_measured_fraction_max 0.997
_diffrn_reflns_theta_full 25.242
_diffrn_reflns_theta_max 28.759
_diffrn_reflns_theta_min 2.465
_diffrn_source 'sealed x-ray tube'
_diffrn_source_current 30.0
_diffrn_source_power 1.5
_diffrn_source_voltage 50.0
_diffrn_standards_number 0
_exptl_absorpt_coefficient_mu 2.839
_exptl_absorpt_correction_T_max 0.7085
_exptl_absorpt_correction_T_min 0.6054
_exptl_absorpt_correction_type multi-scan
_exptl_absorpt_process_details
;
SADABS-2016/2 (Bruker,2016/2) was used for absorption correction.
wR2(int) was 0.1112 before and 0.1008 after correction.
The Ratio of minimum to maximum transmission is 0.8545.
The \l/2 correction factor is Not present.
;
_exptl_crystal_colour brown
_exptl_crystal_colour_primary brown
_exptl_crystal_density_diffrn 1.990
_exptl_crystal_description hexagonal
_exptl_crystal_F_000 604
_exptl_crystal_size_max 0.31
_exptl_crystal_size_mid 0.22
_exptl_crystal_size_min 0.21
_refine_diff_density_max 0.500
_refine_diff_density_min -0.766
_refine_diff_density_rms 0.124
_refine_ls_extinction_method none
_refine_ls_goodness_of_fit_ref 1.059
_refine_ls_hydrogen_treatment mixed
_refine_ls_matrix_type full
_refine_ls_number_parameters 334
_refine_ls_number_reflns 5309
_refine_ls_number_restraints 111
_refine_ls_restrained_S_all 1.067
_refine_ls_R_factor_all 0.0336
_refine_ls_R_factor_gt 0.0294
_refine_ls_shift/su_max 0.001
_refine_ls_shift/su_mean 0.000
_refine_ls_structure_factor_coef Fsqd
_refine_ls_weighting_details 'w=1/[\s^2^(Fo^2^)+(0.0347P)^2^+0.1034P] where P=(Fo^2^+2Fc^2^)/3'
_refine_ls_weighting_scheme calc
_refine_ls_wR_factor_gt 0.0720
_refine_ls_wR_factor_ref 0.0748
_reflns_Friedel_coverage 0.000
_reflns_number_gt 4841
_reflns_number_total 5309
_reflns_threshold_expression 'I > 2\s(I)'
_cod_data_source_file d6ra02049f2.cif
_cod_data_source_block 1pr
_cod_original_sg_symbol_H-M P-1
_cod_database_code 7252028
_shelx_shelxl_version_number 2019/3
_shelx_space_group_comment
;
The symmetry employed for this shelxl refinement is uniquely defined
by the following loop, which should always be used as a source of
symmetry information in preference to the above space-group names.
They are only intended as comments.
;
_shelx_estimated_absorpt_t_max 0.587
_shelx_estimated_absorpt_t_min 0.473
_olex2_refinement_description
;
1. Fixed Uiso
 At 1.5 times of:
  All O(H,H) groups
2. Restrained distances
 O8-H8A = O8-H8B
 0.85 with sigma of 0.02
 O7-H7A = O7-H7B
 0.85 with sigma of 0.02
 O9-H9A = O9-H9B
 0.85 with sigma of 0.02
 O10A-H10B = O10A-H10A
 0.85 with sigma of 0.02
 O10B-H10D = O10B-H10C
 0.85 with sigma of 0.02
 O11B-H11C = O11B-H11D
 0.85 with sigma of 0.02
 O11A-H11A = O11A-H11B
 0.85 with sigma of 0.02
 O12B-H12C = O12B-H12D
 0.85 with sigma of 0.02
 O12A-H12B = O12A-H12A
 0.85 with sigma of 0.02
 O13A-H13B = O13A-H13A
 0.85 with sigma of 0.02
 O13B-H13D = O13B-H13C
 0.85 with sigma of 0.02
 O14A-H14B = O14A-H14A
 0.85 with sigma of 0.02
 O14B-H14C = O14B-H14D
 0.85 with sigma of 0.02
 O15-H15A = O15-H15B
 0.85 with sigma of 0.02
 O16A-H16B = O16A-H16A
 0.85 with sigma of 0.02
 O16B-H16C = O16B-H16D
 0.85 with sigma of 0.02
 H8A-H8B
 1.34 with sigma of 0.04
 H7A-H7B
 1.34 with sigma of 0.04
 H9A-H9B
 1.34 with sigma of 0.04
 H10B-H10A
 1.34 with sigma of 0.04
 H10D-H10C
 1.34 with sigma of 0.04
 H11C-H11D
 1.34 with sigma of 0.04
 H11A-H11B
 1.34 with sigma of 0.04
 H12C-H12D
 1.34 with sigma of 0.04
 H12B-H12A
 1.34 with sigma of 0.04
 H13B-H13A
 1.34 with sigma of 0.04
 H13D-H13C
 1.34 with sigma of 0.04
 H14B-H14A
 1.34 with sigma of 0.04
 H14C-H14D
 1.34 with sigma of 0.04
 H15A-H15B
 1.34 with sigma of 0.04
 H16B-H16A
 1.34 with sigma of 0.04
 H16C-H16D
 1.34 with sigma of 0.04
 Pr1-H8A \\sim Pr1-H8B
 with sigma of 0.02
 Pr1-H7A \\sim Pr1-H7B
 with sigma of 0.02
 Pr1-H9A \\sim Pr1-H9B
 with sigma of 0.02
3. Uiso/Uaniso restraints and constraints
Uanis(O10A) \\sim Ueq, Uanis(O10B) \\sim Ueq: with sigma of 0.01 and sigma for
terminal atoms of 0.02
Uanis(O11A) \\sim Ueq, Uanis(O11B) \\sim Ueq: with sigma of 0.01 and sigma for
terminal atoms of 0.02
Uanis(O13B) \\sim Ueq, Uanis(O13A) \\sim Ueq: with sigma of 0.01 and sigma for
terminal atoms of 0.02
Uanis(O14A) \\sim Ueq, Uanis(O14B) \\sim Ueq: with sigma of 0.01 and sigma for
terminal atoms of 0.02
Uanis(O16B) \\sim Ueq, Uanis(O16A) \\sim Ueq: with sigma of 0.01 and sigma for
terminal atoms of 0.02
4. Others
 Fixed Sof: O10A(0.5) H10A(0.5) H10B(0.5) O10B(0.5) H10C(0.5) H10D(0.5)
 O11A(0.3) H11A(0.3) H11B(0.3) O11B(0.7) H11C(0.7) H11D(0.7) O12A(0.25)
 H12A(0.25) H12B(0.25) O12B(0.25) H12C(0.25) H12D(0.25) O13A(0.5) H13A(0.5)
 H13B(0.5) O13B(0.5) H13C(0.5) H13D(0.5) O14A(0.7) H14A(0.7) H14B(0.7)
 O14B(0.3) H14C(0.3) H14D(0.3) O15(0.5) H15A(0.5) H15B(0.5) O16A(0.5) H16A(0.5)
 H16B(0.5) O16B(0.5) H16C(0.5) H16D(0.5)
5.a Riding coordinates:
 O10A(H10A,H10B), O10B(H10C,H10D), O11A(H11A,H11B), O11B(H11C,H11D), O12A(H12A,
 H12B), O12B(H12C,H12D), O13A(H13A,H13B), O13B(H13C,H13D), O14A(H14A,H14B),
 O14B(H14C,H14D), O15(H15A,H15B), O16A(H16A,H16B), O16B(H16C,H16D)
;
_olex2_submission_special_instructions 'No special instructions were received'

loop_
_space_group_symop_operation_xyz
'x, y, z'
'-x, -y, -z'

loop_
_atom_site_label
_atom_site_type_symbol
_atom_site_fract_x
_atom_site_fract_y
_atom_site_fract_z
_atom_site_U_iso_or_equiv
_atom_site_adp_type
_atom_site_occupancy
_atom_site_site_symmetry_order
_atom_site_calc_flag
_atom_site_refinement_flags_posn
_atom_site_refinement_flags_adp
_atom_site_refinement_flags_occupancy
_atom_site_disorder_assembly
_atom_site_disorder_group
Pr1 Pr 0.28993(2) 0.72519(2) 0.34689(2) 0.02123(6) Uani 1 1 d D . . . .
Cl1 Cl 0.27210(10) 0.34583(11) 0.01546(8) 0.0427(2) Uani 1 1 d . . . . .
Cl2 Cl 0.64142(11) 0.75667(9) 0.68787(8) 0.0419(2) Uani 1 1 d . . . . .
Cl3 Cl 0.22141(10) 0.35763(11) 0.69643(8) 0.0457(2) Uani 1 1 d . . . . .
O1 O 0.2870(2) 0.5674(3) 0.1813(2) 0.0345(5) Uani 1 1 d . . . . .
O2 O 0.5324(3) 0.2962(2) -0.16690(19) 0.0316(5) Uani 1 1 d . . . . .
O3 O 0.4533(2) 0.7525(2) 0.4940(2) 0.0289(4) Uani 1 1 d . . . . .
O4 O 0.6633(3) 1.0460(2) 0.6601(2) 0.0341(5) Uani 1 1 d . . . . .
O5 O 0.2405(2) 0.5635(2) 0.5040(2) 0.0297(4) Uani 1 1 d . . . . .
O6 O -0.0484(2) 0.3067(2) 0.6487(2) 0.0313(5) Uani 1 1 d . . . . .
O7 O 0.5157(2) 0.4899(2) 0.3541(2) 0.0312(5) Uani 1 1 d D . . . .
H7A H 0.590(3) 0.494(3) 0.383(4) 0.047 Uiso 1 1 d D U . . .
H7B H 0.502(3) 0.419(3) 0.387(3) 0.047 Uiso 1 1 d D U . . .
O8 O 0.1316(3) 0.9017(3) 0.2109(3) 0.0542(8) Uani 1 1 d D . . . .
H8A H 0.075(5) 0.886(4) 0.167(4) 0.081 Uiso 1 1 d D U . . .
H8B H 0.107(5) 0.991(2) 0.214(4) 0.081 Uiso 1 1 d D U . . .
O9 O 0.1274(3) 0.8813(3) 0.5213(3) 0.0510(7) Uani 1 1 d D . . . .
H9A H 0.160(4) 0.929(5) 0.563(4) 0.077 Uiso 1 1 d D U . . .
H9B H 0.039(2) 0.915(5) 0.523(4) 0.077 Uiso 1 1 d D U . . .
O10A O -0.0416(15) 0.8012(15) 0.0974(12) 0.082(3) Uani 0.5 1 d D U P A 1
H10A H 0.001428 0.754935 0.032783 0.123 Uiso 0.5 1 d DR U P A 1
H10B H -0.110824 0.874440 0.074358 0.123 Uiso 0.5 1 d DR U P A 1
O10B O -0.015(3) 0.767(3) 0.077(3) 0.235(14) Uani 0.5 1 d D U P B 2
H10C H -0.096931 0.827704 0.058119 0.352 Uiso 0.5 1 d DR U P B 2
H10D H 0.035039 0.738452 0.009562 0.352 Uiso 0.5 1 d DR U P B 2
O11A O -0.057(3) 0.805(3) 0.825(3) 0.178(10) Uani 0.3 1 d D U P C 1
H11A H 0.026769 0.754995 0.789372 0.267 Uiso 0.3 1 d DR U P C 1
H11B H -0.114156 0.769152 0.799466 0.267 Uiso 0.3 1 d DR U P C 1
O11B O -0.0431(6) 0.8033(6) 0.7015(7) 0.0927(19) Uani 0.7 1 d D U P D 2
H11C H 0.032321 0.749645 0.734313 0.139 Uiso 0.7 1 d DR U P D 2
H11D H -0.014617 0.799009 0.626959 0.139 Uiso 0.7 1 d DR U P D 2
O12A O 0.196(4) 1.019(4) 0.695(3) 0.113(15) Uani 0.25 1 d D . P E 1
H12A H 0.215699 1.088264 0.664008 0.169 Uiso 0.25 1 d DR U P E 1
H12B H 0.120549 1.058941 0.743512 0.169 Uiso 0.25 1 d DR U P E 1
O12B O 0.205(3) 1.034(3) 0.658(2) 0.044(4) Uani 0.25 1 d D . P F 2
H12C H 0.220033 0.954426 0.693496 0.067 Uiso 0.25 1 d DR U P F 2
H12D H 0.231738 1.082696 0.704317 0.067 Uiso 0.25 1 d DR U P F 2
O13A O 0.4647(11) 0.9773(9) 0.0821(8) 0.097(3) Uani 0.5 1 d D U P G 1
H13A H 0.472051 0.999668 0.008589 0.146 Uiso 0.5 1 d DR U P G 1
H13B H 0.456488 1.048234 0.126604 0.146 Uiso 0.5 1 d DR U P G 1
O13B O 0.634(2) 0.9575(19) 0.1468(13) 0.217(8) Uani 0.5 1 d D U P H 2
H13C H 0.588617 1.033791 0.109745 0.325 Uiso 0.5 1 d DR U P H 2
H13D H 0.577748 0.910972 0.150393 0.325 Uiso 0.5 1 d DR U P H 2
O14A O 0.7264(13) 1.0307(13) 0.0293(13) 0.209(5) Uani 0.7 1 d D U P I 1
H14A H 0.740877 1.042508 -0.045719 0.314 Uiso 0.7 1 d DR U P I 1
H14B H 0.718965 1.109511 0.061628 0.314 Uiso 0.7 1 d DR U P I 1
O14B O 0.814(4) 1.285(4) 0.138(3) 0.191(12) Uani 0.3 1 d D U P J 2
H14C H 0.827609 1.217696 0.087398 0.286 Uiso 0.3 1 d DR U P J 2
H14D H 0.783813 1.361557 0.096716 0.286 Uiso 0.3 1 d DR U P J 2
O15 O 0.0857(16) 0.6611(13) 0.8835(12) 0.140(5) Uani 0.5 1 d D . P . .
H15A H 0.158400 0.666554 0.839845 0.210 Uiso 0.5 1 d DR U P . .
H15B H 0.058497 0.605587 0.844090 0.210 Uiso 0.5 1 d DR U P . .
O16A O 0.758(2) 0.199(2) 0.2404(15) 0.192(7) Uani 0.5 1 d D U P K 1
H16A H 0.763085 0.124814 0.202031 0.288 Uiso 0.5 1 d DR U P K 1
H16B H 0.666665 0.251192 0.248570 0.288 Uiso 0.5 1 d DR U P K 1
O16B O 0.700(3) 0.229(4) 0.156(3) 0.302(15) Uani 0.5 1 d D U P L 2
H16C H 0.629561 0.310615 0.164720 0.453 Uiso 0.5 1 d DR U P L 2
H16D H 0.735059 0.213731 0.223520 0.453 Uiso 0.5 1 d DR U P L 2
C1 C 0.3836(3) 0.5309(3) 0.0942(3) 0.0266(6) Uani 1 1 d . . . . .
C2 C 0.3981(3) 0.4282(3) 0.0062(3) 0.0282(6) Uani 1 1 d . . . . .
C3 C 0.5091(3) 0.3904(3) -0.0865(3) 0.0267(6) Uani 1 1 d . . . . .
C4 C 0.4802(3) 0.8652(3) 0.5020(3) 0.0239(5) Uani 1 1 d . . . . .
C5 C 0.5642(3) 0.8888(3) 0.5852(3) 0.0289(6) Uani 1 1 d . . . . .
C6 C 0.5888(3) 1.0173(3) 0.5880(3) 0.0248(5) Uani 1 1 d . . . . .
C7 C 0.1297(3) 0.5293(3) 0.5086(3) 0.0249(5) Uani 1 1 d . . . . .
C8 C 0.1013(3) 0.4348(3) 0.5894(3) 0.0283(6) Uani 1 1 d . . . . .
C9 C -0.0207(3) 0.3982(3) 0.5837(3) 0.0242(5) Uani 1 1 d . . . . .

loop_
_atom_site_aniso_label
_atom_site_aniso_U_11
_atom_site_aniso_U_22
_atom_site_aniso_U_33
_atom_site_aniso_U_23
_atom_site_aniso_U_13
_atom_site_aniso_U_12
Pr1 0.02352(9) 0.02109(9) 0.02331(9) -0.00099(5) -0.00278(5) -0.01302(6)
Cl1 0.0522(5) 0.0586(5) 0.0360(4) -0.0065(4) -0.0004(3) -0.0426(4)
Cl2 0.0609(5) 0.0304(4) 0.0457(5) 0.0143(3) -0.0274(4) -0.0252(4)
Cl3 0.0394(4) 0.0651(6) 0.0463(5) 0.0257(4) -0.0218(4) -0.0323(4)
O1 0.0333(11) 0.0436(13) 0.0326(12) -0.0111(10) 0.0046(9) -0.0225(10)
O2 0.0427(12) 0.0319(11) 0.0264(11) -0.0067(8) 0.0021(9) -0.0220(10)
O3 0.0359(11) 0.0209(10) 0.0366(11) 0.0021(8) -0.0114(9) -0.0167(9)
O4 0.0475(13) 0.0290(11) 0.0370(12) 0.0062(9) -0.0200(10) -0.0236(10)
O5 0.0250(10) 0.0351(11) 0.0375(12) 0.0053(9) -0.0067(8) -0.0204(9)
O6 0.0276(11) 0.0353(12) 0.0359(12) 0.0088(9) -0.0050(8) -0.0173(9)
O7 0.0301(11) 0.0285(11) 0.0393(12) 0.0041(9) -0.0082(9) -0.0148(9)
O8 0.0586(18) 0.0458(16) 0.071(2) 0.0226(14) -0.0359(15) -0.0285(14)
O9 0.0468(15) 0.0430(16) 0.0560(17) -0.0146(13) 0.0057(13) -0.0105(13)
O10A 0.100(6) 0.112(7) 0.078(5) 0.045(5) -0.056(5) -0.082(6)
O10B 0.202(18) 0.30(2) 0.216(19) -0.026(14) -0.088(14) -0.097(15)
O11A 0.216(18) 0.165(16) 0.205(18) 0.031(14) -0.039(14) -0.128(14)
O11B 0.070(4) 0.080(4) 0.126(5) 0.019(4) 0.004(3) -0.029(3)
O12A 0.09(2) 0.10(2) 0.15(4) -0.03(2) -0.02(2) -0.033(15)
O12B 0.030(6) 0.038(7) 0.061(9) -0.021(6) 0.001(5) -0.009(6)
O13A 0.135(8) 0.074(5) 0.076(5) 0.006(4) 0.013(5) -0.037(5)
O13B 0.255(15) 0.206(13) 0.129(10) -0.020(10) -0.064(11) -0.008(12)
O14A 0.186(10) 0.190(10) 0.269(13) 0.090(10) -0.028(9) -0.094(8)
O14B 0.191(15) 0.187(15) 0.196(15) 0.014(9) -0.025(10) -0.073(10)
O15 0.138(10) 0.109(9) 0.156(12) 0.042(8) -0.051(9) -0.020(8)
O16A 0.160(12) 0.243(15) 0.150(11) -0.048(12) 0.022(10) -0.056(11)
O16B 0.29(2) 0.32(2) 0.27(2) 0.032(17) -0.072(17) -0.075(16)
C1 0.0278(14) 0.0309(15) 0.0262(14) -0.0022(11) -0.0052(11) -0.0160(12)
C2 0.0336(15) 0.0329(15) 0.0270(14) -0.0012(11) -0.0020(11) -0.0228(13)
C3 0.0318(15) 0.0290(14) 0.0233(14) -0.0002(11) -0.0052(11) -0.0153(12)
C4 0.0259(13) 0.0220(13) 0.0271(14) -0.0001(10) -0.0042(10) -0.0125(11)
C5 0.0374(16) 0.0237(14) 0.0312(15) 0.0047(11) -0.0117(12) -0.0162(12)
C6 0.0317(14) 0.0222(13) 0.0250(13) 0.0009(10) -0.0056(11) -0.0145(11)
C7 0.0212(13) 0.0272(14) 0.0289(14) -0.0002(11) -0.0033(10) -0.0117(11)
C8 0.0255(14) 0.0342(15) 0.0303(15) 0.0068(12) -0.0060(11) -0.0164(12)
C9 0.0228(13) 0.0267(14) 0.0258(14) -0.0020(11) -0.0005(10) -0.0127(11)

loop_
_atom_type_symbol
_atom_type_description
_atom_type_scat_dispersion_real
_atom_type_scat_dispersion_imag
_atom_type_scat_source
C C 0.0033 0.0016 'International Tables Vol C Tables 4.2.6.8 and 6.1.1.4'
H H 0.0000 0.0000 'International Tables Vol C Tables 4.2.6.8 and 6.1.1.4'
Cl Cl 0.1484 0.1585 'International Tables Vol C Tables 4.2.6.8 and 6.1.1.4'
O O 0.0106 0.0060 'International Tables Vol C Tables 4.2.6.8 and 6.1.1.4'
Pr Pr -0.2180 2.8214 'International Tables Vol C Tables 4.2.6.8 and 6.1.1.4'

loop_
_geom_angle_atom_site_label_1
_geom_angle_atom_site_label_2
_geom_angle_atom_site_label_3
_geom_angle
_geom_angle_site_symmetry_1
_geom_angle_site_symmetry_3
_geom_angle_publ_flag
O1 Pr1 O2 63.88(7) . 2_665 ?
O1 Pr1 O3 141.67(8) . . ?
O1 Pr1 O4 129.92(8) . 2_676 ?
O1 Pr1 O5 92.45(7) . . ?
O1 Pr1 O6 67.86(7) . 2_566 ?
O1 Pr1 O7 72.60(8) . . ?
O1 Pr1 O8 78.39(9) . . ?
O1 Pr1 O9 141.78(8) . . ?
O2 Pr1 O3 94.62(7) 2_665 . ?
O2 Pr1 O4 73.44(7) 2_665 2_676 ?
O2 Pr1 O5 137.82(7) 2_665 . ?
O2 Pr1 O6 126.89(7) 2_665 2_566 ?
O2 Pr1 O7 69.89(7) 2_665 . ?
O2 Pr1 O9 147.38(9) 2_665 . ?
O3 Pr1 O4 63.07(7) . 2_676 ?
O3 Pr1 O5 83.13(7) . . ?
O3 Pr1 O6 138.05(7) . 2_566 ?
O3 Pr1 O7 70.15(7) . . ?
O3 Pr1 O9 72.44(9) . . ?
O4 Pr1 O6 128.68(7) 2_676 2_566 ?
O4 Pr1 O7 116.36(7) 2_676 . ?
O4 Pr1 O9 74.02(9) 2_676 . ?
O5 Pr1 O4 137.60(7) . 2_676 ?
O5 Pr1 O6 62.81(7) . 2_566 ?
O5 Pr1 O7 69.82(7) . . ?
O5 Pr1 O9 71.72(9) . . ?
O6 Pr1 O7 114.95(7) 2_566 . ?
O6 Pr1 O9 74.00(9) 2_566 . ?
O8 Pr1 O2 78.88(10) . 2_665 ?
O8 Pr1 O3 130.86(8) . . ?
O8 Pr1 O4 68.49(8) . 2_676 ?
O8 Pr1 O5 132.72(9) . . ?
O8 Pr1 O6 70.92(8) . 2_566 ?
O8 Pr1 O7 144.26(10) . . ?
O8 Pr1 O9 87.25(11) . . ?
O9 Pr1 O7 128.49(9) . . ?
C1 O1 Pr1 122.45(18) . . ?
C3 O2 Pr1 120.80(19) . 2_665 ?
C4 O3 Pr1 122.54(18) . . ?
C6 O4 Pr1 122.87(19) . 2_676 ?
C7 O5 Pr1 122.96(19) . . ?
C9 O6 Pr1 122.05(18) . 2_566 ?
Pr1 O7 H7A 118(2) . . ?
Pr1 O7 H7B 117(2) . . ?
H7A O7 H7B 105(3) . . ?
Pr1 O8 H8A 125(2) . . ?
Pr1 O8 H8B 126(2) . . ?
H8A O8 H8B 106(4) . . ?
Pr1 O9 H9A 120(2) . . ?
Pr1 O9 H9B 123(3) . . ?
H9A O9 H9B 112(4) . . ?
H10A O10A H10B 104.5 . . ?
H10C O10B H10D 104.5 . . ?
H11A O11A H11B 104.5 . . ?
H11C O11B H11D 104.5 . . ?
H12A O12A H12B 104.5 . . ?
H12C O12B H12D 104.5 . . ?
H13A O13A H13B 109.5 . . ?
H13C O13B H13D 104.5 . . ?
H14A O14A H14B 104.5 . . ?
H14C O14B H14D 104.5 . . ?
O15 O14B H14C 110.2 2_676 . ?
O15 O14B H14D 68.5 2_676 . ?
O15 O14B H15A 36.7(18) 2_676 2_676 ?
O15 O14B O16B 177(4) 2_676 1_565 ?
O16B O14B H14C 68.9 1_565 . ?
O16B O14B H14D 109.2 1_565 . ?
H11A O15 H15A 73.9 . . ?
H11A O15 H15B 81.6 . . ?
O14B O15 H15A 29.5 2_676 . ?
O14B O15 H15B 133.9 2_676 . ?
H15A O15 H15B 104.5 . . ?
H16A O16A H16B 104.5 . . ?
H16C O16B H16D 104.5 . . ?
O1 C1 C2 124.9(3) . . ?
O1 C1 C3 115.5(2) . 2_665 ?
C2 C1 C3 119.5(3) . 2_665 ?
C1 C2 Cl1 118.2(2) . . ?
C3 C2 Cl1 119.6(2) . . ?
C3 C2 C1 122.1(3) . . ?
O2 C3 C1 115.7(3) . 2_665 ?
O2 C3 C2 126.1(3) . . ?
C2 C3 C1 118.3(2) . 2_665 ?
O3 C4 C5 125.0(3) . . ?
O3 C4 C6 115.7(2) . 2_676 ?
C5 C4 C6 119.3(2) . 2_676 ?
C4 C5 Cl2 119.4(2) . . ?
C4 C5 C6 121.5(3) . . ?
C6 C5 Cl2 119.1(2) . . ?
O4 C6 C4 115.7(2) . 2_676 ?
O4 C6 C5 125.1(3) . . ?
C5 C6 C4 119.2(2) . 2_676 ?
O5 C7 C8 125.2(3) . . ?
O5 C7 C9 115.4(2) . 2_566 ?
C8 C7 C9 119.4(2) . 2_566 ?
C7 C8 Cl3 119.2(2) . . ?
C7 C8 C9 121.1(3) . . ?
C9 C8 Cl3 119.7(2) . . ?
O6 C9 C7 115.8(2) . 2_566 ?
O6 C9 C8 124.7(3) . . ?
C8 C9 C7 119.5(2) . 2_566 ?

loop_
_geom_bond_atom_site_label_1
_geom_bond_atom_site_label_2
_geom_bond_distance
_geom_bond_site_symmetry_2
_geom_bond_publ_flag
Pr1 O1 2.466(2) . ?
Pr1 O2 2.500(2) 2_665 ?
Pr1 O3 2.501(2) . ?
Pr1 O4 2.507(2) 2_676 ?
Pr1 O5 2.506(2) . ?
Pr1 O6 2.529(2) 2_566 ?
Pr1 O7 2.574(2) . ?
Pr1 O8 2.480(3) . ?
Pr1 O9 2.541(3) . ?
Cl1 C2 1.734(3) . ?
Cl2 C5 1.732(3) . ?
Cl3 C8 1.727(3) . ?
O1 C1 1.253(4) . ?
O2 C3 1.258(3) . ?
O3 C4 1.264(3) . ?
O4 C6 1.249(3) . ?
O5 C7 1.266(3) . ?
O6 C9 1.254(3) . ?
O7 H7A 0.848(18) . ?
O7 H7B 0.841(18) . ?
O8 H8A 0.841(19) . ?
O8 H8B 0.838(19) . ?
O9 H9A 0.840(19) . ?
O9 H9B 0.812(18) . ?
O10A H10A 0.8500 . ?
O10A H10B 0.8500 . ?
O10B H10C 0.8500 . ?
O10B H10D 0.8500 . ?
O11A H11A 0.8500 . ?
O11A H11B 0.8500 . ?
O11B H11C 0.8500 . ?
O11B H11D 0.8500 . ?
O12A H12A 0.8500 . ?
O12A H12B 0.8500 . ?
O12B H12C 0.8500 . ?
O12B H12D 0.8500 . ?
O13A H13A 0.8500 . ?
O13A H13B 0.8500 . ?
O13B H13C 0.8500 . ?
O13B H13D 0.8500 . ?
O14A H14A 0.8500 . ?
O14A H14B 0.8500 . ?
O14B H14C 0.8500 . ?
O14B H14D 0.8500 . ?
O14B O15 1.30(3) 2_676 ?
O14B H15A 0.70(4) 2_676 ?
O14B O16B 1.44(4) 1_565 ?
O15 H11A 1.4123 . ?
O15 H15A 0.8500 . ?
O15 H15B 0.8500 . ?
O16A H16A 0.8500 . ?
O16A H16B 0.8500 . ?
O16B H16C 0.8500 . ?
O16B H16D 0.8500 . ?
C1 C2 1.396(4) . ?
C1 C3 1.542(4) 2_665 ?
C2 C3 1.383(4) . ?
C4 C5 1.384(4) . ?
C4 C6 1.530(4) 2_676 ?
C5 C6 1.401(4) . ?
C7 C8 1.384(4) . ?
C7 C9 1.532(4) 2_566 ?
C8 C9 1.398(4) . ?

loop_
_geom_torsion_atom_site_label_1
_geom_torsion_atom_site_label_2
_geom_torsion_atom_site_label_3
_geom_torsion_atom_site_label_4
_geom_torsion
_geom_torsion_site_symmetry_1
_geom_torsion_site_symmetry_2
_geom_torsion_site_symmetry_3
_geom_torsion_site_symmetry_4
_geom_torsion_publ_flag
Pr1 O1 C1 C2 171.5(2) . . . . ?
Pr1 O1 C1 C3 -9.3(4) . . . 2_665 ?
Pr1 O2 C3 C1 -11.2(3) 2_665 . . 2_665 ?
Pr1 O2 C3 C2 168.9(2) 2_665 . . . ?
Pr1 O3 C4 C5 176.9(2) . . . . ?
Pr1 O3 C4 C6 -2.4(3) . . . 2_676 ?
Pr1 O4 C6 C4 -3.2(4) 2_676 . . 2_676 ?
Pr1 O4 C6 C5 177.4(2) 2_676 . . . ?
Pr1 O5 C7 C8 176.4(2) . . . . ?
Pr1 O5 C7 C9 -4.0(3) . . . 2_566 ?
Pr1 O6 C9 C7 -10.3(3) 2_566 . . 2_566 ?
Pr1 O6 C9 C8 170.7(2) 2_566 . . . ?
Cl1 C2 C3 O2 -2.0(5) . . . . ?
Cl1 C2 C3 C1 178.2(2) . . . 2_665 ?
Cl2 C5 C6 O4 -0.1(5) . . . . ?
Cl2 C5 C6 C4 -179.5(2) . . . 2_676 ?
Cl3 C8 C9 O6 -3.1(4) . . . . ?
Cl3 C8 C9 C7 178.0(2) . . . 2_566 ?
O1 C1 C2 Cl1 1.0(5) . . . . ?
O1 C1 C2 C3 -178.6(3) . . . . ?
O3 C4 C5 Cl2 0.3(5) . . . . ?
O3 C4 C5 C6 -179.9(3) . . . . ?
O5 C7 C8 Cl3 1.6(4) . . . . ?
O5 C7 C8 C9 -176.8(3) . . . . ?
C1 C2 C3 O2 177.7(3) . . . . ?
C1 C2 C3 C1 -2.2(5) . . . 2_665 ?
C3 C1 C2 Cl1 -178.1(2) 2_665 . . . ?
C3 C1 C2 C3 2.2(5) 2_665 . . . ?
C4 C5 C6 O4 -179.9(3) . . . . ?
C4 C5 C6 C4 0.7(5) . . . 2_676 ?
C6 C4 C5 Cl2 179.5(2) 2_676 . . . ?
C6 C4 C5 C6 -0.7(5) 2_676 . . . ?
C7 C8 C9 O6 175.3(3) . . . . ?
C7 C8 C9 C7 -3.7(5) . . . 2_566 ?
C9 C7 C8 Cl3 -178.0(2) 2_566 . . . ?
C9 C7 C8 C9 3.7(5) 2_566 . . . ?
